data_7700448
loop_
_publ_author_name
'Stetsiuk, Oleh'
'Petrusenko, Svitlana R.'
'Sorace, Lorenzo'
'Lupan, Alexandru'
'Attia, Amr A. A.'
'Kokozay, Vladimir N.'
'El-Ghayoury, Abdelkrim'
'Avarvari, Narcis'

_publ_section_title
;
 Versatile coordination behaviour of the chloro-tetrazine-picolylamine
 ligand: mixed-valence binuclear Cu(i)/Cu(ii) complexes.
;
_journal_issue 31
_journal_name_full 'Dalton transactions (Cambridge, England : 2003)'
_journal_page_first 11966
_journal_page_last 11977
_journal_paper_doi 10.1039/c9dt02379h
_journal_volume 48
_journal_year 2019
_chemical_formula_moiety 'C8 H7 Cl N6'
_chemical_formula_sum 'C8 H7 Cl N6'
_chemical_formula_weight 222.65
_space_group_crystal_system monoclinic
_space_group_IT_number 14
_space_group_name_Hall '-P 2ybc'
_space_group_name_H-M_alt 'P 1 21/c 1'
_symmetry_space_group_name_Hall '-P 2ybc'
_symmetry_space_group_name_H-M 'P 1 21/c 1'
_atom_sites_solution_hydrogens geom
_audit_creation_method SHELXL-2016/4
_audit_update_record
;
2018-06-19 deposited with the CCDC.    2019-07-04 downloaded from the CCDC.
;
_cell_angle_alpha 90
_cell_angle_beta 97.827(10)
_cell_angle_gamma 90
_cell_formula_units_Z 4
_cell_length_a 4.1825(5)
_cell_length_b 23.824(2)
_cell_length_c 9.9296(9)
_cell_measurement_reflns_used 1679
_cell_measurement_temperature 152(2)
_cell_measurement_theta_max 72.0680
_cell_measurement_theta_min 3.6780
_cell_volume 980.21(17)
_computing_cell_refinement 'CrysAlisPro 1.171.38.41r (Rigaku OD, 2015)'
_computing_data_collection 'CrysAlisPro 1.171.38.41r (Rigaku OD, 2015)'
_computing_data_reduction 'CrysAlisPro 1.171.38.41r (Rigaku OD, 2015)'
_computing_molecular_graphics 'DIAMOND 3.2k (Crystal Impact GbR, 2014)'
_computing_publication_material 'WinGX publication routines (Farrugia, 1999)'
_computing_structure_refinement 'SHELXL-2016/4 (Sheldrick, 2016)'
_computing_structure_solution 'SHELXL-97 (Sheldrick, 1997)'
_diffrn_ambient_temperature 152(2)
_diffrn_detector_area_resol_mean 5.1990
_diffrn_measured_fraction_theta_full 0.962
_diffrn_measured_fraction_theta_max 0.926
_diffrn_measurement_device_type 'SuperNova, Single source at offset, AtlasS2'
_diffrn_measurement_method '\w scans'
_diffrn_radiation_monochromator mirror
_diffrn_radiation_source 'SuperNova(Cu) micro-focus sealed X-ray Source'
_diffrn_radiation_type CuK\a
_diffrn_radiation_wavelength 1.54184
_diffrn_reflns_av_R_equivalents 0.0484
_diffrn_reflns_av_unetI/netI 0.0466
_diffrn_reflns_Laue_measured_fraction_full 0.962
_diffrn_reflns_Laue_measured_fraction_max 0.926
_diffrn_reflns_limit_h_max 4
_diffrn_reflns_limit_h_min -3
_diffrn_reflns_limit_k_max 20
_diffrn_reflns_limit_k_min -28
_diffrn_reflns_limit_l_max 11
_diffrn_reflns_limit_l_min -11
_diffrn_reflns_number 3064
_diffrn_reflns_point_group_measured_fraction_full 0.962
_diffrn_reflns_point_group_measured_fraction_max 0.926
_diffrn_reflns_theta_full 68.000
_diffrn_reflns_theta_max 72.252
_diffrn_reflns_theta_min 3.711
_exptl_absorpt_coefficient_mu 3.265
_exptl_absorpt_correction_T_max 1.00000
_exptl_absorpt_correction_T_min 0.20518
_exptl_absorpt_correction_type multi-scan
_exptl_absorpt_process_details
;
CrysAlisPro 1.171.38.41r (Rigaku Oxford Diffraction, 2015)
Empirical absorption correction using spherical harmonics,
 implemented in SCALE3 ABSPACK scaling algorithm.
;
_exptl_crystal_colour red
_exptl_crystal_density_diffrn 1.509
_exptl_crystal_description plate
_exptl_crystal_F_000 456
_refine_diff_density_max 0.380
_refine_diff_density_min -0.713
_refine_diff_density_rms 0.121
_refine_ls_extinction_method none
_refine_ls_goodness_of_fit_ref 1.070
_refine_ls_hydrogen_treatment constr
_refine_ls_matrix_type full
_refine_ls_number_parameters 136
_refine_ls_number_reflns 1783
_refine_ls_number_restraints 0
_refine_ls_restrained_S_all 1.070
_refine_ls_R_factor_all 0.0917
_refine_ls_R_factor_gt 0.0774
_refine_ls_shift/su_max 0.000
_refine_ls_shift/su_mean 0.000
_refine_ls_structure_factor_coef Fsqd
_refine_ls_weighting_details 'w=1/[\s^2^(Fo^2^)+(0.1792P)^2^+0.1316P] where P=(Fo^2^+2Fc^2^)/3'
_refine_ls_weighting_scheme calc
_refine_ls_wR_factor_gt 0.2149
_refine_ls_wR_factor_ref 0.2537
_reflns_Friedel_coverage 0.000
_reflns_number_gt 1433
_reflns_number_total 1783
_reflns_threshold_expression 'I > 2\s(I)'
_cod_data_source_file c9dt02379h2.cif
_cod_data_source_block shelx
_cod_depositor_comments 'Adding full bibliography for 7700448--7700452.cif.'
_cod_original_cell_volume 980.22(17)
_cod_database_code 7700448
_shelx_shelxl_version_number 2016/4
_shelx_space_group_comment
;
The symmetry employed for this shelxl refinement is uniquely defined
by the following loop, which should always be used as a source of
symmetry information in preference to the above space-group names.
They are only intended as comments.
;

loop_
_space_group_symop_operation_xyz
'x, y, z'
'-x, y+1/2, -z+1/2'
'-x, -y, -z'
'x, -y-1/2, z-1/2'

loop_
_atom_site_label
_atom_site_type_symbol
_atom_site_fract_x
_atom_site_fract_y
_atom_site_fract_z
_atom_site_U_iso_or_equiv
_atom_site_adp_type
_atom_site_occupancy
_atom_site_site_symmetry_order
_atom_site_calc_flag
_atom_site_refinement_flags_posn
_atom_site_refinement_flags_adp
C1 C -0.3411(9) 0.47357(15) -0.3095(3) 0.0547(9) Uani 1 1 d . .
H1 H -0.294414 0.509814 -0.335636 0.066 Uiso 1 1 calc R U
C2 C -0.2640(10) 0.42951(18) -0.3882(3) 0.0607(9) Uani 1 1 d . .
H2A H -0.168708 0.435712 -0.466261 0.073 Uiso 1 1 calc R U
C3 C -0.3317(10) 0.37586(16) -0.3486(4) 0.0608(9) Uani 1 1 d . .
H3 H -0.283099 0.345048 -0.399617 0.073 Uiso 1 1 calc R U
C4 C -0.4719(9) 0.36859(13) -0.2326(3) 0.0517(8) Uani 1 1 d . .
H4 H -0.515423 0.332708 -0.203001 0.062 Uiso 1 1 calc R U
C5 C -0.5473(7) 0.41507(12) -0.1605(3) 0.0418(7) Uani 1 1 d . .
C6 C -0.7070(8) 0.41005(14) -0.0334(3) 0.0490(8) Uani 1 1 d . .
H6A H -0.883217 0.436762 -0.038079 0.059 Uiso 1 1 calc R U
H6B H -0.797164 0.372687 -0.029158 0.059 Uiso 1 1 calc R U
C7 C -0.3207(7) 0.37988(12) 0.1641(3) 0.0394(7) Uani 1 1 d . .
C8 C -0.0342(8) 0.30560(13) 0.3187(3) 0.0477(8) Uani 1 1 d . .
N1 N -0.4798(7) 0.46688(11) -0.1973(2) 0.0470(7) Uani 1 1 d . .
N2 N -0.4818(7) 0.42040(11) 0.0901(2) 0.0466(7) Uani 1 1 d . .
H2 H -0.451013 0.454552 0.116750 0.056 Uiso 1 1 calc R U
N3 N -0.3772(8) 0.32595(11) 0.1300(3) 0.0557(8) Uani 1 1 d . .
N4 N -0.2305(9) 0.28758(11) 0.2137(3) 0.0585(8) Uani 1 1 d . .
N5 N 0.0378(8) 0.35873(12) 0.3508(3) 0.0547(8) Uani 1 1 d . .
N6 N -0.1069(8) 0.39745(11) 0.2712(3) 0.0526(7) Uani 1 1 d . .
CL1 Cl 0.1558(3) 0.25664(4) 0.42951(10) 0.0741(5) Uani 1 1 d . .

loop_
_atom_site_aniso_label
_atom_site_aniso_U_11
_atom_site_aniso_U_22
_atom_site_aniso_U_33
_atom_site_aniso_U_23
_atom_site_aniso_U_13
_atom_site_aniso_U_12
C1 0.074(2) 0.0538(17) 0.0347(16) 0.0022(13) -0.0001(14) -0.0069(15)
C2 0.075(2) 0.073(2) 0.0334(16) -0.0079(15) 0.0042(15) -0.0008(18)
C3 0.080(2) 0.0561(19) 0.0452(18) -0.0158(15) 0.0059(16) 0.0012(17)
C4 0.0615(19) 0.0429(15) 0.0486(18) -0.0050(13) -0.0007(14) -0.0002(13)
C5 0.0414(15) 0.0466(15) 0.0334(14) -0.0013(11) -0.0093(10) 0.0010(11)
C6 0.0480(16) 0.0557(17) 0.0407(16) 0.0044(13) -0.0031(13) 0.0006(13)
C7 0.0529(16) 0.0403(14) 0.0250(13) -0.0019(10) 0.0049(11) 0.0002(11)
C8 0.0644(19) 0.0437(15) 0.0354(15) 0.0031(12) 0.0079(12) 0.0073(13)
N1 0.0596(15) 0.0446(13) 0.0331(13) -0.0014(10) -0.0068(10) 0.0051(11)
N2 0.0634(16) 0.0419(13) 0.0329(13) -0.0021(10) 0.0005(11) 0.0040(11)
N3 0.0780(19) 0.0411(14) 0.0439(14) -0.0056(11) -0.0069(13) -0.0037(12)
N4 0.084(2) 0.0393(13) 0.0493(17) -0.0030(11) -0.0021(14) 0.0020(13)
N5 0.0728(19) 0.0502(15) 0.0369(14) 0.0009(11) -0.0071(12) 0.0015(13)
N6 0.0749(18) 0.0389(13) 0.0391(14) -0.0006(10) -0.0102(12) -0.0050(12)
CL1 0.1036(9) 0.0578(7) 0.0577(8) 0.0152(4) -0.0005(5) 0.0198(5)

loop_
_atom_type_symbol
_atom_type_description
_atom_type_scat_dispersion_real
_atom_type_scat_dispersion_imag
_atom_type_scat_source
C C 0.0181 0.0091 'International Tables Vol C Tables 4.2.6.8 and 6.1.1.4'
H H 0.0000 0.0000 'International Tables Vol C Tables 4.2.6.8 and 6.1.1.4'
N N 0.0311 0.0180 'International Tables Vol C Tables 4.2.6.8 and 6.1.1.4'
Cl Cl 0.3639 0.7018 'International Tables Vol C Tables 4.2.6.8 and 6.1.1.4'

loop_
_geom_angle_atom_site_label_1
_geom_angle_atom_site_label_2
_geom_angle_atom_site_label_3
_geom_angle
N1 C1 C2 123.2(3)
N1 C1 H1 118.4
C2 C1 H1 118.4
C1 C2 C3 118.2(3)
C1 C2 H2A 120.9
C3 C2 H2A 120.9
C4 C3 C2 119.0(3)
C4 C3 H3 120.5
C2 C3 H3 120.5
C3 C4 C5 119.2(3)
C3 C4 H4 120.4
C5 C4 H4 120.4
N1 C5 C4 122.1(3)
N1 C5 C6 116.0(3)
C4 C5 C6 121.9(3)
N2 C6 C5 112.3(3)
N2 C6 H6A 109.1
C5 C6 H6A 109.1
N2 C6 H6B 109.1
C5 C6 H6B 109.1
H6A C6 H6B 107.9
N2 C7 N3 119.6(3)
N2 C7 N6 115.9(3)
N3 C7 N6 124.5(3)
N4 C8 N5 126.9(3)
N4 C8 CL1 118.2(3)
N5 C8 CL1 114.9(2)
C5 N1 C1 118.3(3)
C7 N2 C6 123.9(3)
C7 N2 H2 118.0
C6 N2 H2 118.0
N4 N3 C7 116.8(3)
C8 N4 N3 117.3(3)
N6 N5 C8 117.1(3)
N5 N6 C7 117.2(2)

loop_
_geom_bond_atom_site_label_1
_geom_bond_atom_site_label_2
_geom_bond_distance
C1 N1 1.334(4)
C1 C2 1.373(5)
C1 H1 0.9300
C2 C3 1.378(6)
C2 H2A 0.9300
C3 C4 1.372(5)
C3 H3 0.9300
C4 C5 1.378(4)
C4 H4 0.9300
C5 N1 1.328(4)
C5 C6 1.511(5)
C6 N2 1.462(4)
C6 H6A 0.9700
C6 H6B 0.9700
C7 N2 1.338(4)
C7 N3 1.341(4)
C7 N6 1.359(4)
C8 N4 1.309(5)
C8 N5 1.330(5)
C8 CL1 1.722(3)
N2 H2 0.8600
N3 N4 1.328(4)
N5 N6 1.308(4)
